data_4064326
loop_
_publ_author_name
'Pan, Cheng-Ling'
'Chen, Wan'
'Song, Jiangfeng'

_publ_section_title
;
 Lanthanide(II)&#x2212;Alkali Sandwich Complexes with Cation&#x2212;Arene
 \p Interactions: Synthesis, Structure, and Solvent-Mediated Redox
 Transformations
;
_journal_issue 8
_journal_name_full Organometallics
_journal_page_first 2252
_journal_paper_doi 10.1021/om200044j
_journal_volume 30
_journal_year 2011
_chemical_formula_moiety 'C112 H140 K2 N8 O4 Si2 Sm2'
_chemical_formula_sum 'C112 H140 K2 N8 O4 Si2 Sm2'
_chemical_formula_weight 2097.40
_chemical_melting_point ?
_chemical_name_systematic
; 
 ? 
;
_space_group_IT_number 14
_symmetry_cell_setting monoclinic
_symmetry_space_group_name_Hall '-P 2yn'
_symmetry_space_group_name_H-M 'P 1 21/n 1'
_atom_sites_solution_hydrogens geom
_atom_sites_solution_primary direct
_atom_sites_solution_secondary difmap
_audit_creation_method SHELXL-97
_cell_angle_alpha 90.00
_cell_angle_beta 95.6610(10)
_cell_angle_gamma 90.00
_cell_formula_units_Z 2
_cell_length_a 13.8271(7)
_cell_length_b 20.2272(10)
_cell_length_c 18.5263(10)
_cell_measurement_temperature 173(2)
_cell_measurement_theta_max 26.04
_cell_measurement_theta_min 1.49
_cell_volume 5156.2(5)
_computing_cell_refinement 'Bruker SMART'
_computing_data_collection 'Bruker SMART'
_computing_data_reduction 'Bruker SAINT software (Bruker, 1999)'
_computing_molecular_graphics 'SHELXTL-PLUS (Sheldrick, 1990)'
_computing_publication_material SHELXL-97
_computing_structure_refinement 'SHELXL-97 (Sheldrick, 1997)'
_computing_structure_solution 'SHELXS-97 (Sheldrick, 1990)'
_diffrn_ambient_temperature 273(2)
_diffrn_measured_fraction_theta_full 0.998
_diffrn_measured_fraction_theta_max 0.998
_diffrn_measurement_device_type 'Bruker SMART APEX CCD'
_diffrn_measurement_method '\w scan'
_diffrn_radiation_monochromator graphite
_diffrn_radiation_source 'fine-focus sealed tube'
_diffrn_radiation_type MoK\a
_diffrn_radiation_wavelength 0.71073
_diffrn_reflns_av_R_equivalents 0.0542
_diffrn_reflns_av_sigmaI/netI 0.0668
_diffrn_reflns_limit_h_max 16
_diffrn_reflns_limit_h_min -17
_diffrn_reflns_limit_k_max 13
_diffrn_reflns_limit_k_min -24
_diffrn_reflns_limit_l_max 21
_diffrn_reflns_limit_l_min -22
_diffrn_reflns_number 28206
_diffrn_reflns_theta_full 26.04
_diffrn_reflns_theta_max 26.04
_diffrn_reflns_theta_min 1.49
_diffrn_standards_decay_% none
_diffrn_standards_interval_count none
_diffrn_standards_interval_time none
_diffrn_standards_number none
_exptl_absorpt_coefficient_mu 1.287
_exptl_absorpt_correction_T_max 0.7829
_exptl_absorpt_correction_T_min 0.6988
_exptl_absorpt_correction_type empirical
_exptl_absorpt_process_details SADABS
_exptl_crystal_colour orange
_exptl_crystal_density_diffrn 1.351
_exptl_crystal_density_method 'not measured'
_exptl_crystal_description block
_exptl_crystal_F_000 2180
_exptl_crystal_size_max 0.30
_exptl_crystal_size_mid 0.30
_exptl_crystal_size_min 0.20
_refine_diff_density_max 3.676
_refine_diff_density_min -1.893
_refine_diff_density_rms 0.177
_refine_ls_extinction_method none
_refine_ls_goodness_of_fit_ref 1.065
_refine_ls_hydrogen_treatment constr
_refine_ls_matrix_type full
_refine_ls_number_parameters 561
_refine_ls_number_reflns 10135
_refine_ls_number_restraints 6
_refine_ls_restrained_S_all 1.067
_refine_ls_R_factor_all 0.0933
_refine_ls_R_factor_gt 0.0601
_refine_ls_shift/su_max 0.001
_refine_ls_shift/su_mean 0.000
_refine_ls_structure_factor_coef Fsqd
_refine_ls_weighting_details 'calc w=1/[\s^2^(Fo^2^)+(0.0844P)^2^+10.8502P] where P=(Fo^2^+2Fc^2^)/3'
_refine_ls_weighting_scheme calc
_refine_ls_wR_factor_gt 0.1499
_refine_ls_wR_factor_ref 0.1730
_reflns_number_gt 7019
_reflns_number_total 10135
_reflns_threshold_expression >2sigma(I)
_cod_data_source_file om200044j_si_003.cif
_cod_data_source_block m
_cod_depositor_comments
;
The following automatic conversions were performed:

'_chemical_melting_point' value 'not measured' was changed to '?' -
the value is undefined or not given.

Automatic conversion script
Id: cif_fix_values 1715 2011-07-08 13:25:40Z adriana 
;
_cod_original_sg_symbol_H-M p2(1)/n
_cod_original_formula_sum 'C56 H70 K1 N4 O2 Si1 Sm'
_cod_database_code 4064326

loop_
_symmetry_equiv_pos_as_xyz
'x, y, z'
'-x+1/2, y+1/2, -z+1/2'
'-x, -y, -z'
'x-1/2, -y-1/2, z-1/2'

loop_
_atom_site_label
_atom_site_type_symbol
_atom_site_fract_x
_atom_site_fract_y
_atom_site_fract_z
_atom_site_U_iso_or_equiv
_atom_site_adp_type
_atom_site_occupancy
_atom_site_symmetry_multiplicity
_atom_site_calc_flag
_atom_site_refinement_flags
C1 C 0.2437(5) 0.1419(3) 0.9066(4) 0.0394(15) Uani 1 1 d .
C2 C 0.2533(5) 0.2062(3) 0.9364(4) 0.0439(17) Uani 1 1 d .
C3 C 0.1735(6) 0.2378(4) 0.9614(5) 0.068(2) Uani 1 1 d .
H3 H 0.1804 0.2817 0.9794 0.082 Uiso 1 1 calc R
C4 C 0.0843(7) 0.2066(5) 0.9604(6) 0.083(3) Uani 1 1 d .
H4 H 0.0307 0.2285 0.9782 0.099 Uiso 1 1 calc R
C5 C 0.0746(6) 0.1447(5) 0.9339(5) 0.071(3) Uani 1 1 d .
H5 H 0.0136 0.1231 0.9342 0.085 Uiso 1 1 calc R
C6 C 0.1510(5) 0.1112(4) 0.9059(5) 0.053(2) Uani 1 1 d .
C7 C 0.3485(6) 0.2436(4) 0.9438(4) 0.0491(18) Uani 1 1 d .
H7 H 0.3985 0.2147 0.9243 0.059 Uiso 1 1 calc R
C8 C 0.3450(7) 0.3075(4) 0.9013(5) 0.063(2) Uani 1 1 d .
H8A H 0.4087 0.3291 0.9078 0.095 Uiso 1 1 calc R
H8B H 0.2959 0.3369 0.9188 0.095 Uiso 1 1 calc R
H8C H 0.3280 0.2981 0.8497 0.095 Uiso 1 1 calc R
C9 C 0.3820(6) 0.2575(4) 1.0238(4) 0.064(2) Uani 1 1 d .
H9A H 0.4440 0.2814 1.0273 0.096 Uiso 1 1 calc R
H9B H 0.3904 0.2156 1.0502 0.096 Uiso 1 1 calc R
H9C H 0.3331 0.2845 1.0449 0.096 Uiso 1 1 calc R
C10 C 0.1331(6) 0.0404(5) 0.8799(7) 0.085(3) Uani 1 1 d .
H10 H 0.1964 0.0198 0.8703 0.102 Uiso 1 1 calc R
C11 C 0.0642(11) 0.0341(7) 0.8151(8) 0.126(5) Uani 1 1 d .
H11A H 0.0569 -0.0126 0.8018 0.189 Uiso 1 1 calc R
H11B H 0.0885 0.0587 0.7751 0.189 Uiso 1 1 calc R
H11C H 0.0011 0.0521 0.8251 0.189 Uiso 1 1 calc R
C12 C 0.0881(11) 0.0005(7) 0.9395(9) 0.141(6) Uani 1 1 d .
H12A H 0.1320 0.0017 0.9843 0.212 Uiso 1 1 calc R
H12B H 0.0784 -0.0455 0.9236 0.212 Uiso 1 1 calc R
H12C H 0.0254 0.0199 0.9483 0.212 Uiso 1 1 calc R
C13 C 0.4306(5) 0.0014(3) 0.7284(3) 0.0380(15) Uani 1 1 d .
C14 C 0.4082(5) -0.0670(3) 0.7330(3) 0.0428(16) Uani 1 1 d .
C15 C 0.4156(6) -0.1096(4) 0.6739(4) 0.055(2) Uani 1 1 d .
H15 H 0.3991 -0.1549 0.6781 0.065 Uiso 1 1 calc R
C16 C 0.4462(7) -0.0870(4) 0.6101(4) 0.070(3) Uani 1 1 d .
H16 H 0.4514 -0.1160 0.5704 0.084 Uiso 1 1 calc R
C17 C 0.4689(8) -0.0217(5) 0.6053(4) 0.077(3) Uani 1 1 d .
H17 H 0.4899 -0.0058 0.5612 0.092 Uiso 1 1 calc R
C18 C 0.4627(7) 0.0236(4) 0.6631(4) 0.056(2) Uani 1 1 d .
C19 C 0.3794(6) -0.0955(4) 0.8023(4) 0.0498(19) Uani 1 1 d .
H19 H 0.3481 -0.0588 0.8277 0.060 Uiso 1 1 calc R
C20 C 0.3065(9) -0.1514(5) 0.7949(5) 0.092(4) Uani 1 1 d .
H20A H 0.2922 -0.1660 0.8432 0.139 Uiso 1 1 calc R
H20B H 0.3334 -0.1884 0.7692 0.139 Uiso 1 1 calc R
H20C H 0.2465 -0.1361 0.7674 0.139 Uiso 1 1 calc R
C21 C 0.4702(7) -0.1133(4) 0.8493(4) 0.066(2) Uani 1 1 d .
H21A H 0.5148 -0.0755 0.8524 0.099 Uiso 1 1 calc R
H21B H 0.5014 -0.1512 0.8283 0.099 Uiso 1 1 calc R
H21C H 0.4537 -0.1247 0.8980 0.099 Uiso 1 1 calc R
C22 C 0.4948(9) 0.0941(4) 0.6525(4) 0.081(3) Uani 1 1 d .
H22 H 0.4678 0.1211 0.6910 0.097 Uiso 1 1 calc R
C23 C 0.4596(9) 0.1242(5) 0.5826(6) 0.098(4) Uani 1 1 d .
H23A H 0.3887 0.1201 0.5748 0.147 Uiso 1 1 calc R
H23B H 0.4890 0.1017 0.5434 0.147 Uiso 1 1 calc R
H23C H 0.4775 0.1711 0.5830 0.147 Uiso 1 1 calc R
C24 C 0.6002(12) 0.1023(7) 0.6622(11) 0.217(12) Uani 1 1 d .
H24A H 0.6258 0.0835 0.7090 0.326 Uiso 1 1 calc R
H24B H 0.6162 0.1495 0.6612 0.326 Uiso 1 1 calc R
H24C H 0.6293 0.0796 0.6230 0.326 Uiso 1 1 calc R
C25 C 0.4196(5) 0.1899(3) 0.7755(4) 0.0380(15) Uani 1 1 d .
C26 C 0.5077(5) 0.2005(3) 0.8174(4) 0.0432(16) Uani 1 1 d .
H26 H 0.5288 0.1689 0.8536 0.052 Uiso 1 1 calc R
C27 C 0.5658(6) 0.2556(4) 0.8083(5) 0.058(2) Uani 1 1 d .
H27 H 0.6252 0.2617 0.8379 0.069 Uiso 1 1 calc R
C28 C 0.5350(7) 0.3010(4) 0.7554(5) 0.068(3) Uani 1 1 d .
H28 H 0.5738 0.3388 0.7487 0.082 Uiso 1 1 calc R
C29 C 0.4503(7) 0.2926(4) 0.7128(5) 0.058(2) Uani 1 1 d .
H29 H 0.4302 0.3240 0.6763 0.070 Uiso 1 1 calc R
C30 C 0.3936(6) 0.2377(3) 0.7232(4) 0.0475(18) Uani 1 1 d .
H30 H 0.3342 0.2324 0.6933 0.057 Uiso 1 1 calc R
C31 C 0.2395(5) 0.1118(4) 0.7239(4) 0.0487(19) Uani 1 1 d .
C32 C 0.2152(6) 0.0594(5) 0.6754(4) 0.064(2) Uani 1 1 d .
H32 H 0.2575 0.0225 0.6748 0.077 Uiso 1 1 calc R
C33 C 0.1300(7) 0.0607(6) 0.6279(6) 0.088(3) Uani 1 1 d .
H33 H 0.1143 0.0250 0.5955 0.105 Uiso 1 1 calc R
C34 C 0.0689(9) 0.1148(8) 0.6286(8) 0.116(5) Uani 1 1 d .
H34 H 0.0102 0.1156 0.5973 0.140 Uiso 1 1 calc R
C35 C 0.0914(8) 0.1660(6) 0.6730(7) 0.099(4) Uani 1 1 d .
H35 H 0.0499 0.2035 0.6714 0.118 Uiso 1 1 calc R
C36 C 0.1758(6) 0.1645(5) 0.7218(5) 0.070(3) Uani 1 1 d .
H36 H 0.1894 0.2006 0.7540 0.084 Uiso 1 1 calc R
C37 C 0.3202(5) 0.0129(3) 1.0868(4) 0.0383(15) Uani 1 1 d .
C38 C 0.2969(5) -0.0322(3) 1.1389(4) 0.0426(16) Uani 1 1 d .
H38 H 0.3304 -0.0732 1.1440 0.051 Uiso 1 1 calc R
C39 C 0.2245(6) -0.0175(4) 1.1836(5) 0.060(2) Uani 1 1 d .
H39 H 0.2073 -0.0497 1.2175 0.072 Uiso 1 1 calc R
C40 C 0.1772(6) 0.0423(4) 1.1801(5) 0.065(2) Uani 1 1 d .
H40 H 0.1277 0.0516 1.2107 0.078 Uiso 1 1 calc R
C41 C 0.2036(6) 0.0884(4) 1.1309(5) 0.056(2) Uani 1 1 d .
H41 H 0.1726 0.1304 1.1285 0.067 Uiso 1 1 calc R
C42 C 0.2727(6) 0.0754(3) 1.0858(4) 0.0465(17) Uani 1 1 d .
H42 H 0.2898 0.1085 1.0530 0.056 Uiso 1 1 calc R
C43 C 0.6423(5) 0.1173(3) 0.9893(3) 0.0386(15) Uani 1 1 d .
C44 C 0.7424(6) 0.1109(5) 1.0041(4) 0.063(2) Uani 1 1 d .
H44 H 0.7715 0.0685 1.0022 0.076 Uiso 1 1 calc R
C45 C 0.7998(7) 0.1654(5) 1.0216(5) 0.076(3) Uani 1 1 d .
H45 H 0.8680 0.1597 1.0319 0.091 Uiso 1 1 calc R
C46 C 0.7605(7) 0.2282(5) 1.0244(4) 0.068(3) Uani 1 1 d .
H46 H 0.8010 0.2656 1.0354 0.081 Uiso 1 1 calc R
C47 C 0.6611(7) 0.2353(4) 1.0108(4) 0.057(2) Uani 1 1 d .
H47 H 0.6322 0.2778 1.0134 0.068 Uiso 1 1 calc R
C48 C 0.6033(6) 0.1800(3) 0.9934(4) 0.0481(18) Uani 1 1 d .
H48 H 0.5349 0.1856 0.9840 0.058 Uiso 1 1 calc R
C49 C 0.6222(13) -0.2387(6) 0.6636(7) 0.145(7) Uani 1 1 d .
H49A H 0.6483 -0.2233 0.6186 0.174 Uiso 1 1 calc R
H49B H 0.5505 -0.2353 0.6567 0.174 Uiso 1 1 calc R
C50 C 0.6501(12) -0.3053(6) 0.6777(8) 0.133(6) Uani 1 1 d .
H50A H 0.7055 -0.3175 0.6504 0.160 Uiso 1 1 calc R
H50B H 0.5952 -0.3356 0.6634 0.160 Uiso 1 1 calc R
C51 C 0.6772(10) -0.3091(5) 0.7537(8) 0.107(4) Uani 1 1 d .
H51A H 0.7380 -0.3348 0.7638 0.129 Uiso 1 1 calc R
H51B H 0.6254 -0.3308 0.7785 0.129 Uiso 1 1 calc R
C52 C 0.6915(8) -0.2404(5) 0.7792(6) 0.079(3) Uani 1 1 d .
H52A H 0.6544 -0.2323 0.8214 0.095 Uiso 1 1 calc R
H52B H 0.7612 -0.2321 0.7941 0.095 Uiso 1 1 calc R
C53 C 0.847(3) 0.0064(12) 0.575(3) 0.43(3) Uiso 1 1 d DU
H53A H 0.8792 0.0282 0.5356 0.516 Uiso 1 1 calc R
H53B H 0.8492 0.0364 0.6170 0.516 Uiso 1 1 calc R
C54 C 0.8000(18) -0.1017(10) 0.5931(14) 0.247(12) Uiso 1 1 d DU
H54A H 0.7735 -0.1155 0.5438 0.296 Uiso 1 1 calc R
H54B H 0.8074 -0.1400 0.6264 0.296 Uiso 1 1 calc R
C55 C 0.8926(15) -0.0578(15) 0.5944(16) 0.282(14) Uiso 1 1 d DU
H55A H 0.9290 -0.0565 0.6432 0.339 Uiso 1 1 calc R
H55B H 0.9362 -0.0725 0.5584 0.339 Uiso 1 1 calc R
C56 C 0.745(2) -0.0124(17) 0.5491(15) 0.35(2) Uiso 1 1 d DU
H56A H 0.7380 -0.0412 0.5056 0.422 Uiso 1 1 calc R
H56B H 0.6982 0.0248 0.5448 0.422 Uiso 1 1 calc R
N1 N 0.3228(4) 0.1078(2) 0.8808(3) 0.0334(12) Uani 1 1 d .
N2 N 0.4198(4) 0.0423(3) 0.7883(3) 0.0356(12) Uani 1 1 d .
N3 N 0.3818(4) 0.0010(3) 1.0341(3) 0.0389(13) Uani 1 1 d .
N4 N 0.5780(4) 0.0646(3) 0.9717(3) 0.0371(12) Uani 1 1 d .
O1 O 0.6588(7) -0.1989(3) 0.7223(4) 0.105(3) Uani 1 1 d .
O2 O 0.7513(9) -0.0485(7) 0.6203(7) 0.159(4) Uiso 1 1 d D
Si1 Si 0.35013(13) 0.11159(9) 0.79215(9) 0.0338(4) Uani 1 1 d .
Sm1 Sm 0.43127(2) 0.023101(16) 0.918713(16) 0.03242(13) Uani 1 1 d .
K1 K 0.63491(15) -0.07089(10) 0.72384(12) 0.0722(6) Uani 1 1 d .

loop_
_atom_site_aniso_label
_atom_site_aniso_U_11
_atom_site_aniso_U_22
_atom_site_aniso_U_33
_atom_site_aniso_U_23
_atom_site_aniso_U_13
_atom_site_aniso_U_12
C1 0.035(4) 0.040(4) 0.043(4) 0.008(3) 0.005(3) 0.012(3)
C2 0.041(4) 0.038(4) 0.052(4) 0.010(3) 0.004(3) 0.012(3)
C3 0.056(5) 0.054(5) 0.096(7) -0.013(5) 0.011(5) 0.022(4)
C4 0.047(6) 0.079(7) 0.124(9) -0.022(6) 0.019(5) 0.023(5)
C5 0.035(4) 0.071(6) 0.109(7) 0.005(6) 0.018(5) 0.014(4)
C6 0.036(4) 0.044(4) 0.081(6) 0.008(4) 0.011(4) 0.006(3)
C7 0.054(5) 0.038(4) 0.055(4) -0.002(3) 0.002(4) 0.005(3)
C8 0.087(7) 0.037(4) 0.067(5) 0.009(4) 0.018(5) 0.003(4)
C9 0.063(6) 0.066(6) 0.062(5) -0.012(4) -0.003(4) 0.011(4)
C10 0.032(5) 0.062(6) 0.162(11) -0.012(7) 0.016(6) -0.009(4)
C11 0.126(11) 0.127(11) 0.128(11) -0.020(9) 0.031(9) -0.077(9)
C12 0.130(12) 0.092(9) 0.188(16) 0.051(10) -0.055(11) -0.028(9)
C13 0.042(4) 0.041(4) 0.029(3) -0.005(3) -0.005(3) -0.001(3)
C14 0.056(5) 0.039(4) 0.032(3) -0.005(3) -0.001(3) -0.009(3)
C15 0.073(6) 0.041(4) 0.048(4) -0.010(3) -0.001(4) -0.008(4)
C16 0.115(8) 0.059(5) 0.039(4) -0.016(4) 0.020(5) -0.024(5)
C17 0.134(9) 0.068(6) 0.031(4) -0.008(4) 0.020(5) -0.018(6)
C18 0.091(6) 0.049(5) 0.030(4) 0.001(3) 0.007(4) -0.004(4)
C19 0.064(5) 0.038(4) 0.047(4) -0.008(3) 0.001(4) -0.016(4)
C20 0.135(10) 0.069(6) 0.077(7) -0.016(5) 0.029(6) -0.053(7)
C21 0.082(6) 0.061(5) 0.056(5) 0.006(4) 0.012(5) 0.011(5)
C22 0.164(11) 0.046(5) 0.041(5) 0.005(4) 0.042(6) -0.003(6)
C23 0.112(9) 0.077(7) 0.103(8) 0.038(6) -0.006(7) -0.020(6)
C24 0.203(17) 0.092(10) 0.32(2) 0.098(13) -0.185(18) -0.093(11)
C25 0.043(4) 0.030(3) 0.042(4) 0.003(3) 0.009(3) -0.004(3)
C26 0.043(4) 0.039(4) 0.048(4) -0.001(3) 0.008(3) -0.004(3)
C27 0.054(5) 0.051(5) 0.070(5) -0.004(4) 0.012(4) -0.010(4)
C28 0.082(7) 0.047(5) 0.082(6) 0.003(5) 0.035(6) -0.016(5)
C29 0.075(6) 0.045(4) 0.058(5) 0.019(4) 0.021(5) 0.000(4)
C30 0.057(5) 0.041(4) 0.047(4) 0.007(3) 0.018(4) 0.002(3)
C31 0.038(4) 0.050(4) 0.056(4) 0.025(4) -0.008(3) -0.003(3)
C32 0.061(5) 0.073(6) 0.055(5) -0.002(4) -0.017(4) -0.008(5)
C33 0.065(7) 0.109(9) 0.082(7) 0.003(6) -0.029(5) -0.019(6)
C34 0.075(8) 0.131(12) 0.131(11) 0.057(10) -0.054(7) -0.016(8)
C35 0.064(7) 0.089(8) 0.133(10) 0.046(8) -0.041(7) 0.000(6)
C36 0.050(5) 0.065(6) 0.091(7) 0.030(5) -0.022(5) 0.003(4)
C37 0.043(4) 0.031(4) 0.040(4) -0.004(3) 0.003(3) -0.003(3)
C38 0.044(4) 0.035(4) 0.051(4) -0.004(3) 0.011(3) -0.005(3)
C39 0.066(5) 0.042(4) 0.079(6) -0.005(4) 0.033(5) -0.014(4)
C40 0.055(5) 0.049(5) 0.097(7) -0.023(5) 0.034(5) -0.011(4)
C41 0.047(5) 0.046(4) 0.074(5) -0.020(4) 0.002(4) 0.011(4)
C42 0.062(5) 0.031(4) 0.046(4) -0.003(3) 0.002(4) 0.000(3)
C43 0.043(4) 0.039(4) 0.033(3) -0.008(3) -0.002(3) -0.003(3)
C44 0.047(5) 0.073(6) 0.067(5) -0.029(5) -0.010(4) 0.007(4)
C45 0.048(5) 0.092(7) 0.084(7) -0.037(6) -0.007(5) -0.015(5)
C46 0.088(7) 0.068(6) 0.046(5) -0.010(4) 0.002(4) -0.036(5)
C47 0.082(6) 0.040(4) 0.046(4) -0.001(3) 0.000(4) -0.009(4)
C48 0.058(5) 0.039(4) 0.047(4) -0.003(3) 0.002(4) 0.001(3)
C49 0.229(18) 0.075(8) 0.116(11) -0.037(8) -0.051(11) 0.055(10)
C50 0.164(14) 0.084(9) 0.139(12) -0.042(9) -0.046(10) 0.021(9)
C51 0.113(10) 0.056(6) 0.147(12) -0.009(7) -0.018(9) 0.006(6)
C52 0.085(7) 0.064(6) 0.090(7) -0.017(6) 0.016(6) 0.005(5)
N1 0.031(3) 0.032(3) 0.037(3) 0.004(2) 0.002(2) 0.002(2)
N2 0.042(3) 0.033(3) 0.030(3) 0.002(2) -0.002(2) 0.003(2)
N3 0.052(4) 0.030(3) 0.035(3) 0.000(2) 0.008(3) 0.005(2)
N4 0.039(3) 0.036(3) 0.035(3) -0.005(2) -0.002(2) 0.005(2)
O1 0.168(8) 0.046(4) 0.093(5) -0.019(4) -0.020(5) 0.018(4)
Si1 0.0335(10) 0.0321(9) 0.0347(9) 0.0080(7) -0.0028(7) 0.0002(7)
Sm1 0.0385(2) 0.02980(19) 0.02851(18) 0.00430(14) 0.00127(13) 0.00753(14)
K1 0.0666(13) 0.0484(10) 0.1057(16) -0.0195(11) 0.0294(12) -0.0088(9)

loop_
_atom_type_symbol
_atom_type_description
_atom_type_scat_dispersion_real
_atom_type_scat_dispersion_imag
_atom_type_scat_source
C C 0.0033 0.0016 'International Tables Vol C Tables 4.2.6.8 and 6.1.1.4'
H H 0.0000 0.0000 'International Tables Vol C Tables 4.2.6.8 and 6.1.1.4'
N N 0.0061 0.0033 'International Tables Vol C Tables 4.2.6.8 and 6.1.1.4'
O O 0.0106 0.0060 'International Tables Vol C Tables 4.2.6.8 and 6.1.1.4'
Si Si 0.0817 0.0704 'International Tables Vol C Tables 4.2.6.8 and 6.1.1.4'
Sm Sm -0.1638 3.4418 'International Tables Vol C Tables 4.2.6.8 and 6.1.1.4'
K K 0.2009 0.2494 'International Tables Vol C Tables 4.2.6.8 and 6.1.1.4'

loop_
_geom_angle_atom_site_label_1
_geom_angle_atom_site_label_2
_geom_angle_atom_site_label_3
_geom_angle
_geom_angle_site_symmetry_1
_geom_angle_site_symmetry_3
C2 C1 N1 122.3(6) . .
C2 C1 C6 117.1(6) . .
N1 C1 C6 120.6(6) . .
C3 C2 C1 120.3(7) . .
C3 C2 C7 116.9(7) . .
C1 C2 C7 122.8(6) . .
C4 C3 C2 121.4(8) . .
C4 C3 H3 119.3 . .
C2 C3 H3 119.3 . .
C5 C4 C3 119.0(8) . .
C5 C4 H4 120.5 . .
C3 C4 H4 120.5 . .
C4 C5 C6 122.3(8) . .
C4 C5 H5 118.8 . .
C6 C5 H5 118.8 . .
C5 C6 C1 119.9(8) . .
C5 C6 C10 117.9(7) . .
C1 C6 C10 122.1(7) . .
C2 C7 C8 113.4(7) . .
C2 C7 C9 110.8(7) . .
C8 C7 C9 109.7(7) . .
C2 C7 H7 107.5 . .
C8 C7 H7 107.5 . .
C9 C7 H7 107.5 . .
C7 C8 H8A 109.5 . .
C7 C8 H8B 109.5 . .
H8A C8 H8B 109.5 . .
C7 C8 H8C 109.5 . .
H8A C8 H8C 109.5 . .
H8B C8 H8C 109.5 . .
C7 C9 H9A 109.5 . .
C7 C9 H9B 109.5 . .
H9A C9 H9B 109.5 . .
C7 C9 H9C 109.5 . .
H9A C9 H9C 109.5 . .
H9B C9 H9C 109.5 . .
C11 C10 C6 114.4(10) . .
C11 C10 C12 105.4(9) . .
C6 C10 C12 109.2(10) . .
C11 C10 H10 109.2 . .
C6 C10 H10 109.2 . .
C12 C10 H10 109.2 . .
C10 C11 H11A 109.5 . .
C10 C11 H11B 109.5 . .
H11A C11 H11B 109.5 . .
C10 C11 H11C 109.5 . .
H11A C11 H11C 109.5 . .
H11B C11 H11C 109.5 . .
C10 C12 H12A 109.5 . .
C10 C12 H12B 109.5 . .
H12A C12 H12B 109.5 . .
C10 C12 H12C 109.5 . .
H12A C12 H12C 109.5 . .
H12B C12 H12C 109.5 . .
C18 C13 N2 124.0(6) . .
C18 C13 C14 117.0(6) . .
N2 C13 C14 119.0(6) . .
C18 C13 K1 76.6(5) . .
N2 C13 K1 117.0(4) . .
C14 C13 K1 75.8(4) . .
C15 C14 C13 121.0(6) . .
C15 C14 C19 118.6(6) . .
C13 C14 C19 120.3(6) . .
C15 C14 K1 78.1(5) . .
C13 C14 K1 78.3(4) . .
C19 C14 K1 112.7(5) . .
C16 C15 C14 121.3(7) . .
C16 C15 K1 78.6(5) . .
C14 C15 K1 76.3(4) . .
C16 C15 H15 119.4 . .
C14 C15 H15 119.4 . .
K1 C15 H15 116.4 . .
C17 C16 C15 118.2(7) . .
C17 C16 K1 76.5(6) . .
C15 C16 K1 76.6(5) . .
C17 C16 H16 120.9 . .
C15 C16 H16 120.9 . .
K1 C16 H16 116.9 . .
C16 C17 C18 123.1(8) . .
C16 C17 K1 78.9(6) . .
C18 C17 K1 76.9(5) . .
C16 C17 H17 118.5 . .
C18 C17 H17 118.5 . .
K1 C17 H17 116.1 . .
C13 C18 C17 119.4(7) . .
C13 C18 C22 122.4(7) . .
C17 C18 C22 118.2(7) . .
C13 C18 K1 77.9(4) . .
C17 C18 K1 77.2(6) . .
C22 C18 K1 113.3(7) . .
C14 C19 C21 108.2(7) . .
C14 C19 C20 116.2(6) . .
C21 C19 C20 112.8(8) . .
C14 C19 H19 106.4 . .
C21 C19 H19 106.4 . .
C20 C19 H19 106.4 . .
C19 C20 H20A 109.5 . .
C19 C20 H20B 109.5 . .
H20A C20 H20B 109.5 . .
C19 C20 H20C 109.5 . .
H20A C20 H20C 109.5 . .
H20B C20 H20C 109.5 . .
C19 C21 K1 96.8(5) . .
C19 C21 H21A 109.5 . .
K1 C21 H21A 53.3 . .
C19 C21 H21B 109.5 . .
K1 C21 H21B 65.7 . .
H21A C21 H21B 109.5 . .
C19 C21 H21C 109.5 . .
K1 C21 H21C 153.0 . .
H21A C21 H21C 109.5 . .
H21B C21 H21C 109.5 . .
C24 C22 C23 107.5(10) . .
C24 C22 C18 113.2(9) . .
C23 C22 C18 115.5(9) . .
C24 C22 H22 106.7 . .
C23 C22 H22 106.7 . .
C18 C22 H22 106.7 . .
C22 C23 H23A 109.5 . .
C22 C23 H23B 109.5 . .
H23A C23 H23B 109.5 . .
C22 C23 H23C 109.5 . .
H23A C23 H23C 109.5 . .
H23B C23 H23C 109.5 . .
C22 C24 H24A 109.5 . .
C22 C24 H24B 109.5 . .
H24A C24 H24B 109.5 . .
C22 C24 H24C 109.5 . .
H24A C24 H24C 109.5 . .
H24B C24 H24C 109.5 . .
C30 C25 C26 115.7(6) . .
C30 C25 Si1 126.5(6) . .
C26 C25 Si1 117.8(5) . .
C27 C26 C25 122.5(7) . .
C27 C26 H26 118.8 . .
C25 C26 H26 118.8 . .
C28 C27 C26 118.5(8) . .
C28 C27 H27 120.8 . .
C26 C27 H27 120.8 . .
C29 C28 C27 121.2(8) . .
C29 C28 H28 119.4 . .
C27 C28 H28 119.4 . .
C28 C29 C30 119.2(8) . .
C28 C29 H29 120.4 . .
C30 C29 H29 120.4 . .
C29 C30 C25 122.9(8) . .
C29 C30 H30 118.5 . .
C25 C30 H30 118.5 . .
C36 C31 C32 116.8(7) . .
C36 C31 Si1 119.6(7) . .
C32 C31 Si1 123.6(6) . .
C33 C32 C31 121.4(9) . .
C33 C32 H32 119.3 . .
C31 C32 H32 119.3 . .
C34 C33 C32 119.0(11) . .
C34 C33 H33 120.5 . .
C32 C33 H33 120.5 . .
C35 C34 C33 120.9(10) . .
C35 C34 H34 119.6 . .
C33 C34 H34 119.6 . .
C34 C35 C36 120.4(11) . .
C34 C35 H35 119.8 . .
C36 C35 H35 119.8 . .
C31 C36 C35 121.4(10) . .
C31 C36 H36 119.3 . .
C35 C36 H36 119.3 . .
N3 C37 C38 125.5(6) . .
N3 C37 C42 117.5(6) . .
C38 C37 C42 117.0(6) . .
C37 C38 C39 120.2(7) . .
C37 C38 K1 93.0(4) . 3_657
C39 C38 K1 65.2(4) . 3_657
C37 C38 H38 119.9 . .
C39 C38 H38 119.9 . .
K1 C38 H38 111.6 3_657 .
C40 C39 C38 121.7(8) . .
C40 C39 K1 77.5(5) . 3_657
C38 C39 K1 90.2(5) . 3_657
C40 C39 H39 119.1 . .
C38 C39 H39 119.1 . .
K1 C39 H39 102.6 3_657 .
C39 C40 C41 118.2(7) . .
C39 C40 K1 76.5(5) . 3_657
C41 C40 K1 89.5(5) . 3_657
C39 C40 H40 120.9 . .
C41 C40 H40 120.9 . .
K1 C40 H40 103.6 3_657 .
C42 C41 C40 121.6(7) . .
C42 C41 K1 91.2(5) . 3_657
C40 C41 K1 66.1(5) . 3_657
C42 C41 H41 119.2 . .
C40 C41 H41 119.2 . .
K1 C41 H41 113.2 3_657 .
C41 C42 C37 121.1(7) . .
C41 C42 H42 119.5 . .
C37 C42 H42 119.5 . .
C48 C43 C44 117.5(7) . .
C48 C43 N4 117.8(6) . .
C44 C43 N4 124.8(7) . .
C45 C44 C43 120.7(8) . .
C45 C44 H44 119.6 . .
C43 C44 H44 119.6 . .
C44 C45 C46 121.5(9) . .
C44 C45 H45 119.2 . .
C46 C45 H45 119.2 . .
C47 C46 C45 118.4(8) . .
C47 C46 H46 120.8 . .
C45 C46 H46 120.8 . .
C46 C47 C48 119.8(8) . .
C46 C47 H47 120.1 . .
C48 C47 H47 120.1 . .
C43 C48 C47 122.0(8) . .
C43 C48 H48 119.0 . .
C47 C48 H48 119.0 . .
O1 C49 C50 109.3(11) . .
O1 C49 H49A 109.8 . .
C50 C49 H49A 109.8 . .
O1 C49 H49B 109.8 . .
C50 C49 H49B 109.8 . .
H49A C49 H49B 108.3 . .
C49 C50 C51 105.9(11) . .
C49 C50 H50A 110.5 . .
C51 C50 H50A 110.5 . .
C49 C50 H50B 110.5 . .
C51 C50 H50B 110.5 . .
H50A C50 H50B 108.7 . .
C50 C51 C52 106.2(10) . .
C50 C51 H51A 110.5 . .
C52 C51 H51A 110.5 . .
C50 C51 H51B 110.5 . .
C52 C51 H51B 110.5 . .
H51A C51 H51B 108.7 . .
O1 C52 C51 107.7(9) . .
O1 C52 H52A 110.2 . .
C51 C52 H52A 110.2 . .
O1 C52 H52B 110.2 . .
C51 C52 H52B 110.2 . .
H52A C52 H52B 108.5 . .
C55 C53 C56 102.8(12) . .
C55 C53 H53A 111.2 . .
C56 C53 H53A 111.2 . .
C55 C53 H53B 111.2 . .
C56 C53 H53B 111.2 . .
H53A C53 H53B 109.1 . .
O2 C54 C55 88.8(15) . .
O2 C54 H54A 113.8 . .
C55 C54 H54A 113.8 . .
O2 C54 H54B 113.8 . .
C55 C54 H54B 113.8 . .
H54A C54 H54B 111.1 . .
C53 C55 C54 99.7(11) . .
C53 C55 H55A 111.8 . .
C54 C55 H55A 111.8 . .
C53 C55 H55B 111.8 . .
C54 C55 H55B 111.8 . .
H55A C55 H55B 109.6 . .
C53 C56 O2 82.8(19) . .
C53 C56 H56A 114.8 . .
O2 C56 H56A 114.8 . .
C53 C56 H56B 114.8 . .
O2 C56 H56B 114.8 . .
H56A C56 H56B 111.9 . .
C1 N1 Si1 123.3(4) . .
C1 N1 Sm1 138.6(4) . .
Si1 N1 Sm1 97.2(2) . .
C13 N2 Si1 128.5(4) . .
C13 N2 Sm1 133.5(4) . .
Si1 N2 Sm1 94.1(2) . .
C37 N3 N4 118.7(5) . 3_657
C37 N3 Sm1 150.1(4) . .
N4 N3 Sm1 87.7(3) 3_657 .
C37 N3 Sm1 116.2(4) . 3_657
N4 N3 Sm1 59.6(3) 3_657 3_657
Sm1 N3 Sm1 88.50(18) . 3_657
C43 N4 N3 118.2(5) . 3_657
C43 N4 Sm1 151.5(4) . .
N3 N4 Sm1 87.9(3) 3_657 .
C43 N4 Sm1 113.5(4) . 3_657
N3 N4 Sm1 60.1(3) 3_657 3_657
Sm1 N4 Sm1 88.62(18) . 3_657
C52 O1 C49 107.9(8) . .
C52 O1 K1 128.6(6) . .
C49 O1 K1 122.7(7) . .
C54 O2 C56 92.6(18) . .
C54 O2 K1 118.6(13) . .
C56 O2 K1 136.7(15) . .
N2 Si1 N1 100.4(3) . .
N2 Si1 C31 113.4(3) . .
N1 Si1 C31 113.5(3) . .
N2 Si1 C25 112.5(3) . .
N1 Si1 C25 110.8(3) . .
C31 Si1 C25 106.3(3) . .
N2 Si1 Sm1 52.30(17) . .
N1 Si1 Sm1 49.03(17) . .
C31 Si1 Sm1 136.3(2) . .
C25 Si1 Sm1 117.3(2) . .
N4 Sm1 N1 111.70(18) . .
N4 Sm1 N3 90.28(19) . .
N1 Sm1 N3 100.19(18) . .
N4 Sm1 N2 109.28(19) . .
N1 Sm1 N2 66.93(18) . .
N3 Sm1 N2 159.3(2) . .
N4 Sm1 N3 32.54(17) . 3_657
N1 Sm1 N3 142.91(17) . 3_657
N3 Sm1 N3 91.50(18) . 3_657
N2 Sm1 N3 108.54(17) . 3_657
N4 Sm1 N4 91.38(18) . 3_657
N1 Sm1 N4 128.95(17) . 3_657
N3 Sm1 N4 32.28(17) . 3_657
N2 Sm1 N4 147.59(17) . 3_657
N3 Sm1 N4 75.66(16) 3_657 3_657
N4 Sm1 Si1 110.47(14) . .
N1 Sm1 Si1 33.80(13) . .
N3 Sm1 Si1 133.44(14) . .
N2 Sm1 Si1 33.63(13) . .
N3 Sm1 Si1 128.36(12) 3_657 .
N4 Sm1 Si1 155.90(12) 3_657 .
N4 Sm1 Sm1 50.20(13) . 3_657
N1 Sm1 Sm1 136.61(13) . 3_657
N3 Sm1 Sm1 49.72(14) . 3_657
N2 Sm1 Sm1 150.03(13) . 3_657
N3 Sm1 Sm1 41.79(11) 3_657 3_657
N4 Sm1 Sm1 41.18(11) 3_657 3_657
Si1 Sm1 Sm1 158.73(4) . 3_657
O1 K1 O2 94.3(4) . .
O1 K1 C39 121.0(3) . 3_657
O2 K1 C39 84.7(3) . 3_657
O1 K1 C40 95.3(3) . 3_657
O2 K1 C40 81.2(3) . 3_657
C39 K1 C40 26.0(2) 3_657 3_657
O1 K1 C14 98.8(2) . .
O2 K1 C14 135.2(3) . .
C39 K1 C14 122.5(2) 3_657 .
C40 K1 C14 139.1(2) 3_657 .
O1 K1 C18 133.2(2) . .
O2 K1 C18 97.3(3) . .
C39 K1 C18 105.2(2) 3_657 .
C40 K1 C18 131.1(2) 3_657 .
C14 K1 C18 44.7(2) . .
O1 K1 C17 112.7(2) . .
O2 K1 C17 84.0(3) . .
C39 K1 C17 125.7(2) 3_657 .
C40 K1 C17 149.1(3) 3_657 .
C14 K1 C17 51.4(2) . .
C18 K1 C17 25.8(2) . .
O1 K1 C15 82.6(2) . .
O2 K1 C15 117.3(3) . .
C39 K1 C15 147.9(2) 3_657 .
C40 K1 C15 161.4(2) 3_657 .
C14 K1 C15 25.64(17) . .
C18 K1 C15 52.0(2) . .
C17 K1 C15 43.3(2) . .
O1 K1 C13 124.6(2) . .
O2 K1 C13 122.8(3) . .
C39 K1 C13 103.6(2) 3_657 .
C40 K1 C13 127.0(2) 3_657 .
C14 K1 C13 25.90(18) . .
C18 K1 C13 25.49(18) . .
C17 K1 C13 45.0(2) . .
C15 K1 C13 45.48(18) . .
O1 K1 C16 89.3(2) . .
O2 K1 C16 93.1(3) . .
C39 K1 C16 149.7(2) 3_657 .
C40 K1 C16 172.9(2) 3_657 .
C14 K1 C16 44.73(19) . .
C18 K1 C16 45.1(2) . .
C17 K1 C16 24.6(2) . .
C15 K1 C16 24.81(19) . .
C13 K1 C16 53.0(2) . .
O1 K1 C41 80.1(2) . 3_657
O2 K1 C41 101.2(3) . 3_657
C39 K1 C41 43.1(2) 3_657 3_657
C40 K1 C41 24.4(2) 3_657 3_657
C14 K1 C41 123.2(2) . 3_657
C18 K1 C41 140.20(19) . 3_657
C17 K1 C41 165.9(2) . 3_657
C15 K1 C41 138.6(2) . 3_657
C13 K1 C41 123.41(18) . 3_657
C16 K1 C41 162.7(2) . 3_657
O1 K1 C38 126.8(2) . 3_657
O2 K1 C38 107.2(3) . 3_657
C39 K1 C38 24.57(19) 3_657 3_657
C40 K1 C38 44.0(2) 3_657 3_657
C14 K1 C38 98.63(18) . 3_657
C18 K1 C38 92.28(19) . 3_657
C17 K1 C38 117.4(2) . 3_657
C15 K1 C38 124.27(19) . 3_657
C13 K1 C38 83.03(17) . 3_657
C16 K1 C38 135.4(2) . 3_657
C41 K1 C38 48.64(18) 3_657 3_657

loop_
_geom_bond_atom_site_label_1
_geom_bond_atom_site_label_2
_geom_bond_distance
_geom_bond_site_symmetry_2
C1 C2 1.415(10) .
C1 N1 1.416(8) .
C1 C6 1.424(10) .
C2 C3 1.393(10) .
C2 C7 1.512(10) .
C3 C4 1.384(13) .
C3 H3 0.9500 .
C4 C5 1.347(13) .
C4 H4 0.9500 .
C5 C6 1.398(11) .
C5 H5 0.9500 .
C6 C10 1.523(12) .
C7 C8 1.512(10) .
C7 C9 1.535(11) .
C7 H7 1.0000 .
C8 H8A 0.9800 .
C8 H8B 0.9800 .
C8 H8C 0.9800 .
C9 H9A 0.9800 .
C9 H9B 0.9800 .
C9 H9C 0.9800 .
C10 C11 1.462(17) .
C10 C12 1.547(18) .
C10 H10 1.0000 .
C11 H11A 0.9800 .
C11 H11B 0.9800 .
C11 H11C 0.9800 .
C12 H12A 0.9800 .
C12 H12B 0.9800 .
C12 H12C 0.9800 .
C13 C18 1.404(10) .
C13 N2 1.404(8) .
C13 C14 1.422(10) .
C13 K1 3.189(7) .
C14 C15 1.406(9) .
C14 C19 1.496(10) .
C14 K1 3.157(8) .
C15 C16 1.372(11) .
C15 K1 3.180(8) .
C15 H15 0.9500 .
C16 C17 1.361(12) .
C16 K1 3.204(10) .
C16 H16 0.9500 .
C17 C18 1.418(11) .
C17 K1 3.176(11) .
C17 H17 0.9500 .
C18 C22 1.511(11) .
C18 K1 3.172(9) .
C19 C21 1.498(11) .
C19 C20 1.513(11) .
C19 H19 1.0000 .
C20 H20A 0.9800 .
C20 H20B 0.9800 .
C20 H20C 0.9800 .
C21 K1 3.517(9) .
C21 H21A 0.9800 .
C21 H21B 0.9800 .
C21 H21C 0.9800 .
C22 C24 1.460(18) .
C22 C23 1.471(13) .
C22 H22 1.0000 .
C23 H23A 0.9800 .
C23 H23B 0.9800 .
C23 H23C 0.9800 .
C24 H24A 0.9800 .
C24 H24B 0.9800 .
C24 H24C 0.9800 .
C25 C30 1.389(9) .
C25 C26 1.395(10) .
C25 Si1 1.894(6) .
C26 C27 1.394(10) .
C26 H26 0.9500 .
C27 C28 1.380(12) .
C27 H27 0.9500 .
C28 C29 1.356(13) .
C28 H28 0.9500 .
C29 C30 1.384(11) .
C29 H29 0.9500 .
C30 H30 0.9500 .
C31 C36 1.381(11) .
C31 C32 1.409(11) .
C31 Si1 1.886(7) .
C32 C33 1.399(12) .
C32 H32 0.9500 .
C33 C34 1.383(17) .
C33 H33 0.9500 .
C34 C35 1.339(17) .
C34 H34 0.9500 .
C35 C36 1.405(12) .
C35 H35 0.9500 .
C36 H36 0.9500 .
C37 N3 1.380(8) .
C37 C38 1.388(9) .
C37 C42 1.424(9) .
C38 C39 1.394(10) .
C38 K1 3.351(7) 3_657
C38 H38 0.9500 .
C39 C40 1.373(12) .
C39 K1 3.043(9) 3_657
C39 H39 0.9500 .
C40 C41 1.378(12) .
C40 K1 3.056(9) 3_657
C40 H40 0.9500 .
C41 C42 1.356(10) .
C41 K1 3.342(8) 3_657
C41 H41 0.9500 .
C42 H42 0.9500 .
C43 C48 1.384(10) .
C43 C44 1.389(10) .
C43 N4 1.405(8) .
C44 C45 1.379(12) .
C44 H44 0.9500 .
C45 C46 1.386(13) .
C45 H45 0.9500 .
C46 C47 1.380(12) .
C46 H46 0.9500 .
C47 C48 1.395(10) .
C47 H47 0.9500 .
C48 H48 0.9500 .
C49 O1 1.407(13) .
C49 C50 1.419(16) .
C49 H49A 0.9900 .
C49 H49B 0.9900 .
C50 C51 1.424(17) .
C50 H50A 0.9900 .
C50 H50B 0.9900 .
C51 C52 1.476(13) .
C51 H51A 0.9900 .
C51 H51B 0.9900 .
C52 O1 1.388(12) .
C52 H52A 0.9900 .
C52 H52B 0.9900 .
C53 C55 1.474(19) .
C53 C56 1.493(19) .
C53 H53A 0.9900 .
C53 H53B 0.9900 .
C54 O2 1.390(16) .
C54 C55 1.557(17) .
C54 H54A 0.9900 .
C54 H54B 0.9900 .
C55 H55A 0.9900 .
C55 H55B 0.9900 .
C56 O2 1.504(18) .
C56 H56A 0.9900 .
C56 H56B 0.9900 .
N1 Si1 1.723(5) .
N1 Sm1 2.338(5) .
N2 Si1 1.706(6) .
N2 Sm1 2.437(5) .
N3 N4 1.448(7) 3_657
N3 Sm1 2.350(5) .
N3 Sm1 2.690(6) 3_657
N4 N3 1.448(7) 3_657
N4 Sm1 2.322(5) .
N4 Sm1 2.709(5) 3_657
O1 K1 2.611(7) .
O2 K1 2.661(12) .
Si1 Sm1 3.0727(17) .
Sm1 N3 2.690(6) 3_657
Sm1 N4 2.709(5) 3_657
Sm1 Sm1 3.5254(6) 3_657
K1 C39 3.043(9) 3_657
K1 C40 3.056(9) 3_657
K1 C41 3.342(8) 3_657
K1 C38 3.351(7) 3_657

loop_
_geom_torsion_atom_site_label_1
_geom_torsion_atom_site_label_2
_geom_torsion_atom_site_label_3
_geom_torsion_atom_site_label_4
_geom_torsion
_geom_torsion_site_symmetry_1
_geom_torsion_site_symmetry_4
N1 C1 C2 C3 -179.8(7) . .
C6 C1 C2 C3 -2.2(11) . .
N1 C1 C2 C7 -0.4(10) . .
C6 C1 C2 C7 177.2(7) . .
C1 C2 C3 C4 2.6(13) . .
C7 C2 C3 C4 -176.8(9) . .
C2 C3 C4 C5 -0.9(16) . .
C3 C4 C5 C6 -1.2(16) . .
C4 C5 C6 C1 1.5(14) . .
C4 C5 C6 C10 177.8(10) . .
C2 C1 C6 C5 0.2(11) . .
N1 C1 C6 C5 177.8(7) . .
C2 C1 C6 C10 -175.9(8) . .
N1 C1 C6 C10 1.7(12) . .
C3 C2 C7 C8 -61.9(9) . .
C1 C2 C7 C8 118.7(8) . .
C3 C2 C7 C9 62.0(9) . .
C1 C2 C7 C9 -117.4(8) . .
C5 C6 C10 C11 67.8(13) . .
C1 C6 C10 C11 -116.0(10) . .
C5 C6 C10 C12 -50.0(12) . .
C1 C6 C10 C12 126.2(9) . .
C18 C13 C14 C15 -1.7(11) . .
N2 C13 C14 C15 178.4(7) . .
K1 C13 C14 C15 -68.3(7) . .
C18 C13 C14 C19 176.2(7) . .
N2 C13 C14 C19 -3.7(10) . .
K1 C13 C14 C19 109.6(7) . .
C18 C13 C14 K1 66.5(6) . .
N2 C13 C14 K1 -113.3(6) . .
C13 C14 C15 C16 1.2(12) . .
C19 C14 C15 C16 -176.8(8) . .
K1 C14 C15 C16 -67.2(8) . .
C13 C14 C15 K1 68.4(6) . .
C19 C14 C15 K1 -109.6(6) . .
C14 C15 C16 C17 -0.4(15) . .
K1 C15 C16 C17 -66.4(9) . .
C14 C15 C16 K1 66.0(7) . .
C15 C16 C17 C18 0.2(17) . .
K1 C16 C17 C18 -66.2(10) . .
C15 C16 C17 K1 66.5(9) . .
N2 C13 C18 C17 -178.6(8) . .
C14 C13 C18 C17 1.6(12) . .
K1 C13 C18 C17 67.7(8) . .
N2 C13 C18 C22 3.7(13) . .
C14 C13 C18 C22 -176.2(9) . .
K1 C13 C18 C22 -110.1(9) . .
N2 C13 C18 K1 113.7(6) . .
C14 C13 C18 K1 -66.1(6) . .
C16 C17 C18 C13 -0.9(16) . .
K1 C17 C18 C13 -68.1(8) . .
C16 C17 C18 C22 176.9(11) . .
K1 C17 C18 C22 109.8(9) . .
C16 C17 C18 K1 67.2(11) . .
C15 C14 C19 C21 92.4(8) . .
C13 C14 C19 C21 -85.5(9) . .
K1 C14 C19 C21 3.9(7) . .
C15 C14 C19 C20 -35.5(11) . .
C13 C14 C19 C20 146.5(8) . .
K1 C14 C19 C20 -124.0(7) . .
C14 C19 C21 K1 -3.3(6) . .
C20 C19 C21 K1 126.6(6) . .
C13 C18 C22 C24 98.6(13) . .
C17 C18 C22 C24 -79.2(14) . .
K1 C18 C22 C24 8.4(12) . .
C13 C18 C22 C23 -136.9(9) . .
C17 C18 C22 C23 45.3(14) . .
K1 C18 C22 C23 132.9(9) . .
C30 C25 C26 C27 0.6(10) . .
Si1 C25 C26 C27 178.3(6) . .
C25 C26 C27 C28 -0.5(12) . .
C26 C27 C28 C29 -0.1(13) . .
C27 C28 C29 C30 0.5(13) . .
C28 C29 C30 C25 -0.4(12) . .
C26 C25 C30 C29 -0.1(10) . .
Si1 C25 C30 C29 -177.6(6) . .
C36 C31 C32 C33 -0.7(13) . .
Si1 C31 C32 C33 177.2(7) . .
C31 C32 C33 C34 0.3(16) . .
C32 C33 C34 C35 1.4(19) . .
C33 C34 C35 C36 -3(2) . .
C32 C31 C36 C35 -0.5(13) . .
Si1 C31 C36 C35 -178.5(8) . .
C34 C35 C36 C31 2.2(17) . .
N3 C37 C38 C39 -171.9(7) . .
C42 C37 C38 C39 4.9(10) . .
N3 C37 C38 K1 125.2(6) . 3_657
C42 C37 C38 K1 -58.0(6) . 3_657
C37 C38 C39 C40 -2.9(13) . .
K1 C38 C39 C40 75.4(8) 3_657 .
C37 C38 C39 K1 -78.3(7) . 3_657
C38 C39 C40 C41 -0.4(13) . .
K1 C39 C40 C41 82.0(8) 3_657 .
C38 C39 C40 K1 -82.4(8) . 3_657
C39 C40 C41 C42 1.4(13) . .
K1 C40 C41 C42 75.7(8) 3_657 .
C39 C40 C41 K1 -74.3(8) . 3_657
C40 C41 C42 C37 0.8(12) . .
K1 C41 C42 C37 63.2(7) 3_657 .
N3 C37 C42 C41 173.1(7) . .
C38 C37 C42 C41 -3.9(11) . .
C48 C43 C44 C45 -0.5(12) . .
N4 C43 C44 C45 -179.4(8) . .
C43 C44 C45 C46 -0.6(14) . .
C44 C45 C46 C47 1.5(14) . .
C45 C46 C47 C48 -1.3(12) . .
C44 C43 C48 C47 0.7(11) . .
N4 C43 C48 C47 179.6(6) . .
C46 C47 C48 C43 0.2(11) . .
O1 C49 C50 C51 18(2) . .
C49 C50 C51 C52 -16.1(18) . .
C50 C51 C52 O1 9.0(15) . .
C56 C53 C55 C54 -13(4) . .
O2 C54 C55 C53 -36(3) . .
C55 C53 C56 O2 51(4) . .
C2 C1 N1 Si1 -91.4(7) . .
C6 C1 N1 Si1 91.2(7) . .
C2 C1 N1 Sm1 102.6(7) . .
C6 C1 N1 Sm1 -74.9(9) . .
C18 C13 N2 Si1 57.7(10) . .
C14 C13 N2 Si1 -122.5(6) . .
K1 C13 N2 Si1 149.4(4) . .
C18 C13 N2 Sm1 -150.9(6) . .
C14 C13 N2 Sm1 28.9(9) . .
K1 C13 N2 Sm1 -59.2(7) . .
C38 C37 N3 N4 4.1(10) . 3_657
C42 C37 N3 N4 -172.7(6) . 3_657
C38 C37 N3 Sm1 153.1(7) . .
C42 C37 N3 Sm1 -23.7(13) . .
C38 C37 N3 Sm1 -64.0(8) . 3_657
C42 C37 N3 Sm1 119.2(6) . 3_657
C48 C43 N4 N3 178.9(6) . 3_657
C44 C43 N4 N3 -2.3(9) . 3_657
C48 C43 N4 Sm1 24.5(12) . .
C44 C43 N4 Sm1 -156.6(7) . .
C48 C43 N4 Sm1 -113.7(6) . 3_657
C44 C43 N4 Sm1 65.1(8) . 3_657
C51 C52 O1 C49 1.8(14) . .
C51 C52 O1 K1 171.0(8) . .
C50 C49 O1 C52 -12.2(18) . .
C50 C49 O1 K1 177.8(11) . .
C55 C54 O2 C56 73.4(17) . .
C55 C54 O2 K1 -137.8(13) . .
C53 C56 O2 C54 -81(2) . .
C53 C56 O2 K1 140.8(18) . .
C13 N2 Si1 N1 149.7(6) . .
Sm1 N2 Si1 N1 -10.0(3) . .
C13 N2 Si1 C31 28.2(7) . .
Sm1 N2 Si1 C31 -131.4(3) . .
C13 N2 Si1 C25 -92.4(6) . .
Sm1 N2 Si1 C25 107.9(3) . .
C13 N2 Si1 Sm1 159.6(7) . .
C1 N1 Si1 N2 -160.3(5) . .
Sm1 N1 Si1 N2 10.5(3) . .
C1 N1 Si1 C31 -38.9(6) . .
Sm1 N1 Si1 C31 131.9(3) . .
C1 N1 Si1 C25 80.6(6) . .
Sm1 N1 Si1 C25 -108.7(3) . .
C1 N1 Si1 Sm1 -170.7(6) . .
C36 C31 Si1 N2 179.1(6) . .
C32 C31 Si1 N2 1.2(8) . .
C36 C31 Si1 N1 65.3(7) . .
C32 C31 Si1 N1 -112.6(7) . .
C36 C31 Si1 C25 -56.8(7) . .
C32 C31 Si1 C25 125.4(7) . .
C36 C31 Si1 Sm1 119.8(6) . .
C32 C31 Si1 Sm1 -58.0(8) . .
C30 C25 Si1 N2 124.7(6) . .
C26 C25 Si1 N2 -52.8(6) . .
C30 C25 Si1 N1 -123.8(6) . .
C26 C25 Si1 N1 58.8(6) . .
C30 C25 Si1 C31 0.0(7) . .
C26 C25 Si1 C31 -177.5(5) . .
C30 C25 Si1 Sm1 -177.4(5) . .
C26 C25 Si1 Sm1 5.2(6) . .
C43 N4 Sm1 N1 -9.0(9) . .
N3 N4 Sm1 N1 -166.6(3) 3_657 .
Sm1 N4 Sm1 N1 133.35(16) 3_657 .
C43 N4 Sm1 N3 -110.0(9) . .
N3 N4 Sm1 N3 92.4(3) 3_657 .
Sm1 N4 Sm1 N3 32.26(16) 3_657 .
C43 N4 Sm1 N2 63.1(9) . .
N3 N4 Sm1 N2 -94.5(3) 3_657 .
Sm1 N4 Sm1 N2 -154.57(15) 3_657 .
C43 N4 Sm1 N3 157.6(10) . 3_657
Sm1 N4 Sm1 N3 -60.1(3) 3_657 3_657
C43 N4 Sm1 N4 -142.3(9) . 3_657
N3 N4 Sm1 N4 60.1(3) 3_657 3_657
Sm1 N4 Sm1 N4 0.0 3_657 3_657
C43 N4 Sm1 Si1 27.3(9) . .
N3 N4 Sm1 Si1 -130.3(3) 3_657 .
Sm1 N4 Sm1 Si1 169.63(7) 3_657 .
C43 N4 Sm1 Sm1 -142.3(9) . 3_657
N3 N4 Sm1 Sm1 60.1(3) 3_657 3_657
C1 N1 Sm1 N4 -97.0(7) . .
Si1 N1 Sm1 N4 94.7(2) . .
C1 N1 Sm1 N3 -2.6(7) . .
Si1 N1 Sm1 N3 -170.9(2) . .
C1 N1 Sm1 N2 160.5(7) . .
Si1 N1 Sm1 N2 -7.8(2) . .
C1 N1 Sm1 N3 -109.0(6) . 3_657
Si1 N1 Sm1 N3 82.7(3) . 3_657
C1 N1 Sm1 N4 13.8(7) . 3_657
Si1 N1 Sm1 N4 -154.49(19) . 3_657
C1 N1 Sm1 Si1 168.3(8) . .
C1 N1 Sm1 Sm1 -42.6(7) . 3_657
Si1 N1 Sm1 Sm1 149.13(12) . 3_657
C37 N3 Sm1 N4 114.7(9) . .
N4 N3 Sm1 N4 -92.1(3) 3_657 .
Sm1 N3 Sm1 N4 -32.52(17) 3_657 .
C37 N3 Sm1 N1 2.6(9) . .
N4 N3 Sm1 N1 155.7(3) 3_657 .
Sm1 N3 Sm1 N1 -144.64(16) 3_657 .
C37 N3 Sm1 N2 -46.8(12) . .
N4 N3 Sm1 N2 106.4(5) 3_657 .
Sm1 N3 Sm1 N2 166.0(4) 3_657 .
C37 N3 Sm1 N3 147.2(10) . 3_657
N4 N3 Sm1 N3 -59.6(3) 3_657 3_657
Sm1 N3 Sm1 N3 0.0 3_657 3_657
C37 N3 Sm1 N4 -153.2(11) . 3_657
Sm1 N3 Sm1 N4 59.6(3) 3_657 3_657
C37 N3 Sm1 Si1 -4.4(10) . .
N4 N3 Sm1 Si1 148.8(3) 3_657 .
Sm1 N3 Sm1 Si1 -151.61(8) 3_657 .
C37 N3 Sm1 Sm1 147.2(10) . 3_657
N4 N3 Sm1 Sm1 -59.6(3) 3_657 3_657
C13 N2 Sm1 N4 103.8(6) . .
Si1 N2 Sm1 N4 -98.2(2) . .
C13 N2 Sm1 N1 -150.1(6) . .
Si1 N2 Sm1 N1 7.8(2) . .
C13 N2 Sm1 N3 -95.9(7) . .
Si1 N2 Sm1 N3 62.1(6) . .
C13 N2 Sm1 N3 69.4(6) . 3_657
Si1 N2 Sm1 N3 -132.7(2) . 3_657
C13 N2 Sm1 N4 -23.0(8) . 3_657
Si1 N2 Sm1 N4 135.0(3) . 3_657
C13 N2 Sm1 Si1 -158.0(7) . .
C13 N2 Sm1 Sm1 62.5(7) . 3_657
Si1 N2 Sm1 Sm1 -139.56(16) . 3_657
N2 Si1 Sm1 N4 94.3(3) . .
N1 Si1 Sm1 N4 -98.7(3) . .
C31 Si1 Sm1 N4 179.6(4) . .
C25 Si1 Sm1 N4 -4.0(3) . .
N2 Si1 Sm1 N1 -167.0(3) . .
C31 Si1 Sm1 N1 -81.7(4) . .
C25 Si1 Sm1 N1 94.7(3) . .
N2 Si1 Sm1 N3 -154.6(3) . .
N1 Si1 Sm1 N3 12.4(3) . .
C31 Si1 Sm1 N3 -69.3(4) . .
C25 Si1 Sm1 N3 107.1(3) . .
N1 Si1 Sm1 N2 167.0(3) . .
C31 Si1 Sm1 N2 85.3(5) . .
C25 Si1 Sm1 N2 -98.4(3) . .
N2 Si1 Sm1 N3 62.8(3) . 3_657
N1 Si1 Sm1 N3 -130.3(3) . 3_657
C31 Si1 Sm1 N3 148.0(4) . 3_657
C25 Si1 Sm1 N3 -35.6(3) . 3_657
N2 Si1 Sm1 N4 -111.8(4) . 3_657
N1 Si1 Sm1 N4 55.1(4) . 3_657
C31 Si1 Sm1 N4 -26.6(5) . 3_657
C25 Si1 Sm1 N4 149.8(3) . 3_657
N2 Si1 Sm1 Sm1 116.7(3) . 3_657
N1 Si1 Sm1 Sm1 -76.3(3) . 3_657
C31 Si1 Sm1 Sm1 -158.0(4) . 3_657
C25 Si1 Sm1 Sm1 18.4(3) . 3_657
C52 O1 K1 O2 123.4(9) . .
C49 O1 K1 O2 -68.8(12) . .
C52 O1 K1 C39 37.0(10) . 3_657
C49 O1 K1 C39 -155.2(11) . 3_657
C52 O1 K1 C40 41.8(9) . 3_657
C49 O1 K1 C40 -150.4(11) . 3_657
C52 O1 K1 C14 -99.7(9) . .
C49 O1 K1 C14 68.2(11) . .
C52 O1 K1 C18 -132.4(8) . .
C49 O1 K1 C18 35.5(12) . .
C52 O1 K1 C17 -151.3(9) . .
C49 O1 K1 C17 16.5(12) . .
C52 O1 K1 C15 -119.6(9) . .
C49 O1 K1 C15 48.2(11) . .
C52 O1 K1 C13 -101.3(9) . .
C49 O1 K1 C13 66.5(12) . .
C52 O1 K1 C16 -143.5(9) . .
C49 O1 K1 C16 24.3(11) . .
C52 O1 K1 C41 22.7(9) . 3_657
C49 O1 K1 C41 -169.5(12) . 3_657
C52 O1 K1 C38 8.1(10) . 3_657
C49 O1 K1 C38 175.9(11) . 3_657
C54 O2 K1 O1 -3.7(15) . .
C56 O2 K1 O1 127(2) . .
C54 O2 K1 C39 117.1(15) . 3_657
C56 O2 K1 C39 -112(2) . 3_657
C54 O2 K1 C40 91.1(15) . 3_657
C56 O2 K1 C40 -138(2) . 3_657
C54 O2 K1 C14 -110.7(15) . .
C56 O2 K1 C14 20(3) . .
C54 O2 K1 C18 -138.3(15) . .
C56 O2 K1 C18 -7(2) . .
C54 O2 K1 C17 -116.1(15) . .
C56 O2 K1 C17 15(2) . .
C54 O2 K1 C15 -87.5(16) . .
C56 O2 K1 C15 43(2) . .
C54 O2 K1 C13 -140.2(15) . .
C56 O2 K1 C13 -9(2) . .
C54 O2 K1 C16 -93.2(15) . .
C56 O2 K1 C16 38(2) . .
C54 O2 K1 C41 77.1(15) . 3_657
C56 O2 K1 C41 -152(2) . 3_657
C54 O2 K1 C38 127.0(15) . 3_657
C56 O2 K1 C38 -102(2) . 3_657
C15 C14 K1 O1 -51.4(5) . .
C13 C14 K1 O1 -176.9(4) . .
C19 C14 K1 O1 64.9(5) . .
C15 C14 K1 O2 53.8(6) . .
C13 C14 K1 O2 -71.7(6) . .
C19 C14 K1 O2 170.1(5) . .
C15 C14 K1 C39 172.9(4) . 3_657
C13 C14 K1 C39 47.4(4) . 3_657
C19 C14 K1 C39 -70.8(5) . 3_657
C15 C14 K1 C40 -160.1(5) . 3_657
C13 C14 K1 C40 74.3(5) . 3_657
C19 C14 K1 C40 -43.9(6) . 3_657
C15 C14 K1 C18 94.6(5) . .
C13 C14 K1 C18 -30.9(4) . .
C19 C14 K1 C18 -149.1(6) . .
C15 C14 K1 C17 60.8(4) . .
C13 C14 K1 C17 -64.8(4) . .
C19 C14 K1 C17 177.1(6) . .
C13 C14 K1 C15 -125.6(6) . .
C19 C14 K1 C15 116.3(7) . .
C15 C14 K1 C13 125.6(6) . .
C19 C14 K1 C13 -118.2(6) . .
C15 C14 K1 C16 28.7(4) . .
C13 C14 K1 C16 -96.9(4) . .
C19 C14 K1 C16 144.9(6) . .
C15 C14 K1 C41 -135.2(4) . 3_657
C13 C14 K1 C41 99.2(4) . 3_657
C19 C14 K1 C41 -19.0(5) . 3_657
C15 C14 K1 C38 179.1(4) . 3_657
C13 C14 K1 C38 53.6(4) . 3_657
C19 C14 K1 C38 -64.6(5) . 3_657
C13 C18 K1 O1 80.8(5) . .
C17 C18 K1 O1 -43.5(6) . .
C22 C18 K1 O1 -158.9(5) . .
C13 C18 K1 O2 -176.2(5) . .
C17 C18 K1 O2 59.5(6) . .
C22 C18 K1 O2 -55.9(6) . .
C13 C18 K1 C39 -89.8(4) . 3_657
C17 C18 K1 C39 146.0(5) . 3_657
C22 C18 K1 C39 30.5(5) . 3_657
C13 C18 K1 C40 -91.5(5) . 3_657
C17 C18 K1 C40 144.2(5) . 3_657
C22 C18 K1 C40 28.8(6) . 3_657
C13 C18 K1 C14 31.4(4) . .
C17 C18 K1 C14 -92.8(6) . .
C22 C18 K1 C14 151.7(6) . .
C13 C18 K1 C17 124.3(7) . .
C22 C18 K1 C17 -115.4(8) . .
C13 C18 K1 C15 64.6(4) . .
C17 C18 K1 C15 -59.7(5) . .
C22 C18 K1 C15 -175.1(6) . .
C17 C18 K1 C13 -124.3(7) . .
C22 C18 K1 C13 120.3(7) . .
C13 C18 K1 C16 96.6(5) . .
C17 C18 K1 C16 -27.6(5) . .
C22 C18 K1 C16 -143.0(6) . .
C13 C18 K1 C41 -58.8(6) . 3_657
C17 C18 K1 C41 177.0(5) . 3_657
C22 C18 K1 C41 61.5(6) . 3_657
C13 C18 K1 C38 -68.6(4) . 3_657
C17 C18 K1 C38 167.2(5) . 3_657
C22 C18 K1 C38 51.7(5) . 3_657
C16 C17 K1 O1 19.0(6) . .
C18 C17 K1 O1 147.1(5) . .
C16 C17 K1 O2 111.1(6) . .
C18 C17 K1 O2 -120.8(6) . .
C16 C17 K1 C39 -169.8(5) . 3_657
C18 C17 K1 C39 -41.7(6) . 3_657
C16 C17 K1 C40 172.8(5) . 3_657
C18 C17 K1 C40 -59.1(7) . 3_657
C16 C17 K1 C14 -63.9(5) . .
C18 C17 K1 C14 64.2(5) . .
C16 C17 K1 C18 -128.1(8) . .
C16 C17 K1 C15 -30.5(5) . .
C18 C17 K1 C15 97.6(6) . .
C16 C17 K1 C13 -97.9(6) . .
C18 C17 K1 C13 30.2(4) . .
C18 C17 K1 C16 128.1(8) . .
C16 C17 K1 C41 -136.1(9) . 3_657
C18 C17 K1 C41 -8.0(13) . 3_657
C16 C17 K1 C38 -142.5(5) . 3_657
C18 C17 K1 C38 -14.5(6) . 3_657
C16 C15 K1 O1 -104.7(5) . .
C14 C15 K1 O1 128.9(5) . .
C16 C15 K1 O2 -13.7(6) . .
C14 C15 K1 O2 -140.1(5) . .
C16 C15 K1 C39 115.2(6) . 3_657
C14 C15 K1 C39 -11.3(7) . 3_657
C16 C15 K1 C40 170.7(7) . 3_657
C14 C15 K1 C40 44.3(9) . 3_657
C16 C15 K1 C14 126.5(7) . .
C16 C15 K1 C18 63.5(5) . .
C14 C15 K1 C18 -62.9(4) . .
C16 C15 K1 C17 30.3(5) . .
C14 C15 K1 C17 -96.2(5) . .
C16 C15 K1 C13 96.6(6) . .
C14 C15 K1 C13 -29.9(4) . .
C14 C15 K1 C16 -126.5(7) . .
C16 C15 K1 C41 -170.4(5) . 3_657
C14 C15 K1 C41 63.1(5) . 3_657
C16 C15 K1 C38 125.4(5) . 3_657
C14 C15 K1 C38 -1.1(5) . 3_657
C18 C13 K1 O1 -119.1(5) . .
N2 C13 K1 O1 119.3(5) . .
C14 C13 K1 O1 3.7(5) . .
C18 C13 K1 O2 4.4(6) . .
N2 C13 K1 O2 -117.2(5) . .
C14 C13 K1 O2 127.2(5) . .
C18 C13 K1 C39 96.8(5) . 3_657
N2 C13 K1 C39 -24.8(5) . 3_657
C14 C13 K1 C39 -140.4(4) . 3_657
C18 C13 K1 C40 109.4(5) . 3_657
N2 C13 K1 C40 -12.2(6) . 3_657
C14 C13 K1 C40 -127.8(4) . 3_657
C18 C13 K1 C14 -122.8(6) . .
N2 C13 K1 C14 115.6(6) . .
N2 C13 K1 C18 -121.6(7) . .
C14 C13 K1 C18 122.8(6) . .
C18 C13 K1 C17 -30.6(4) . .
N2 C13 K1 C17 -152.2(6) . .
C14 C13 K1 C17 92.2(4) . .
C18 C13 K1 C15 -93.2(5) . .
N2 C13 K1 C15 145.2(6) . .
C14 C13 K1 C15 29.6(3) . .
C18 C13 K1 C16 -61.7(4) . .
N2 C13 K1 C16 176.6(6) . .
C14 C13 K1 C16 61.1(4) . .
C18 C13 K1 C41 139.0(4) . 3_657
N2 C13 K1 C41 17.4(6) . 3_657
C14 C13 K1 C41 -98.2(4) . 3_657
C18 C13 K1 C38 110.5(4) . 3_657
N2 C13 K1 C38 -11.2(5) . 3_657
C14 C13 K1 C38 -126.7(4) . 3_657
C17 C16 K1 O1 -162.5(6) . .
C15 C16 K1 O1 73.6(5) . .
C17 C16 K1 O2 -68.3(6) . .
C15 C16 K1 O2 167.9(6) . .
C17 C16 K1 C39 16.6(8) . 3_657
C15 C16 K1 C39 -107.3(6) . 3_657
C17 C16 K1 C40 -31(2) . 3_657
C15 C16 K1 C40 -155.2(17) . 3_657
C17 C16 K1 C14 94.2(6) . .
C15 C16 K1 C14 -29.6(4) . .
C17 C16 K1 C18 29.0(5) . .
C15 C16 K1 C18 -94.9(6) . .
C15 C16 K1 C17 -123.9(8) . .
C17 C16 K1 C15 123.9(8) . .
C17 C16 K1 C13 61.3(5) . .
C15 C16 K1 C13 -62.5(5) . .
C17 C16 K1 C41 145.5(7) . 3_657
C15 C16 K1 C41 21.6(10) . 3_657
C17 C16 K1 C38 50.3(6) . 3_657
C15 C16 K1 C38 -73.6(6) . 3_657
